data_4321858
loop_
_publ_author_name
'Apurba Kumar Patra'
'Rabindranath Mukherjee'

_publ_contact_author
;
     Prof. R. N. Mukherjee
     Indian Institute of Technology Kanpur
     Department of Chemistry
     208 016
     Kanpur
     India
;
_publ_contact_author_email rnm@iitk.ernet.in
_publ_section_title
;
 Bivalent, Trivalent, and Tetravalent Nickel Complexes with a Common
 Tridentate Deprotonated Pyridine Bis-Amide Ligand. Molecular Structures
 of Nickel(II) and Nickel(IV) and Redox Activity
;
_journal_name_full 'Inorganic Chemistry'
_journal_page_first 1388
_journal_page_last 1393
_journal_paper_doi 10.1021/ic980672e
_journal_volume 38
_journal_year 1999
_chemical_compound_source 'Synthesized in the laboratory'
_chemical_formula_analytical 'C38 H27.5 N6 O4.75 Ni'
_chemical_formula_moiety 'Ni 4+, C38 N6 O4 H26 4-  O0.75 H1.5'
_chemical_formula_structural '(Ni(C19 N3 O2 H13)(C19 N3 O2 H13)) (O0.75 H1.5)'
_chemical_formula_sum 'C38 H27.5 N6 Ni O4.75'
_chemical_formula_weight 702.19
_space_group_IT_number 14
_symmetry_cell_setting monoclinic
_symmetry_space_group_name_Hall '-P 2yab'
_symmetry_space_group_name_H-M 'P 1 21/a 1'
_audit_creation_date 98-00-08
_audit_creation_method from_xtal_archive_file_using_CIFIO
_cell_angle_alpha 90.00(3)
_cell_angle_beta 99.68(3)
_cell_angle_gamma 90.00(3)
_cell_formula_units_Z 4
_cell_length_a 14.874(7)
_cell_length_b 13.300(4)
_cell_length_c 16.604(5)
_cell_measurement_reflns_used 25
_cell_measurement_temperature 293
_cell_measurement_theta_max 23.48
_cell_measurement_theta_min 9.66
_cell_volume 3238(2)
_computing_data_reduction xtal_DIFDAT_SORTRF_ADDREF
_computing_molecular_graphics xtal
_computing_publication_material xtal_BONDLA_CIFIO
_computing_structure_refinement xtal_CRYLSQ
_computing_structure_solution xtal_SIMPEL
_diffrn_ambient_temperature 293
_diffrn_attenuator_code 13.364
_diffrn_measurement_device CAD4mach
_diffrn_measurement_method theta-2theta
_diffrn_radiation_detector 'proportional counter'
_diffrn_radiation_monochromator graphite
_diffrn_radiation_source 'sealed xray_tube'
_diffrn_radiation_type 'Mo K-alpha'
_diffrn_radiation_wavelength 0.71073
_diffrn_reflns_av_R_equivalents .124
_diffrn_reflns_av_sigmaI/netI .128
_diffrn_reflns_limit_h_max 17
_diffrn_reflns_limit_h_min 0
_diffrn_reflns_limit_k_max 15
_diffrn_reflns_limit_k_min 0
_diffrn_reflns_limit_l_max 19
_diffrn_reflns_limit_l_min -19
_diffrn_reflns_number 6220
_diffrn_reflns_reduction_process No_monochr_Lp_applied
_diffrn_reflns_theta_max 25.
_diffrn_reflns_theta_min 1.24
_diffrn_standards_decay_% 1.17
_diffrn_standards_interval_time 3600
_diffrn_standards_number 3
_exptl_absorpt_coefficient_mu 0.65
_exptl_absorpt_correction_T_max 0.8323
_exptl_absorpt_correction_T_min 0.8317
_exptl_absorpt_correction_type analytical
_exptl_crystal_colour violet
_exptl_crystal_density_diffrn 1.442
_exptl_crystal_density_method flotation
_exptl_crystal_description 'block shaped'
_exptl_crystal_F_000 1453.68
_exptl_crystal_preparation 'Ether diffusion to a chloroform solution of the compound'
_exptl_crystal_size_max 0.2
_exptl_crystal_size_mid 0.2
_exptl_crystal_size_min 0.1
_refine_diff_density_max 1.143
_refine_diff_density_min -2.031
_refine_ls_abs_structure_details none
_refine_ls_abs_structure_Flack 0
_refine_ls_extinction_coef .00000
_refine_ls_extinction_expression no
_refine_ls_extinction_method none
_refine_ls_goodness_of_fit_all 1.984
_refine_ls_goodness_of_fit_obs 1.305
_refine_ls_hydrogen_treatment no
_refine_ls_matrix_type full
_refine_ls_number_constraints 0
_refine_ls_number_parameters 451
_refine_ls_number_reflns 2366
_refine_ls_number_restraints 0
_refine_ls_R_factor_all .164
_refine_ls_R_factor_obs .061
_refine_ls_shift/esd_mean 0
_refine_ls_structure_factor_coef F
_refine_ls_weighting_scheme sigma
_refine_ls_wR_factor_all .159
_refine_ls_wR_factor_obs .064
_reflns_d_resolution_high .841
_reflns_d_resolution_low 16.368
_reflns_limit_h_max 17
_reflns_limit_h_min 0
_reflns_limit_k_max 15
_reflns_limit_k_min 0
_reflns_limit_l_max 19
_reflns_limit_l_min -19
_reflns_number_observed 2368
_reflns_number_total 5697
_reflns_observed_criterion refl_observed_if_Inet_>_.000_sigma(Inet)
_cod_data_source_file ic980672e_2.cif
_cod_data_source_block C38H27.5N6O4.75Ni
_cod_original_sg_symbol_Hall -P_2yab
_cod_original_formula_sum 'C38 H27.5 N6 O4.75 Ni'
_cod_database_code 4321858

loop_
_symmetry_equiv_pos_as_xyz
+x,+y,+z
1/2-x,1/2+y,-z
-x,-y,-z
1/2+x,1/2-y,+z

loop_
_atom_site_aniso_label
_atom_site_aniso_U_11
_atom_site_aniso_U_22
_atom_site_aniso_U_33
_atom_site_aniso_U_12
_atom_site_aniso_U_13
_atom_site_aniso_U_23
Ni .0294(6) .0306(7) .0388(6) .0011(8) .0115(5) -.0010(7)
N1 .032(5) .033(4) .046(5) -.001(4) .010(4) .002(4)
N2 .037(5) .029(5) .037(5) .008(4) .014(4) .006(4)
N3 .024(4) .041(5) .053(5) -.006(4) .009(4) -.003(4)
N4 .044(5) .031(5) .056(5) .003(4) .029(4) .004(4)
N5 .035(5) .032(5) .052(5) .003(4) .016(4) -.003(4)
N6 .050(6) .036(5) .042(5) -.004(4) .016(4) .001(4)
O1 .036(4) .063(5) .095(5) .002(5) .009(4) -.023(5)
O2 .043(5) .059(5) .077(5) -.012(4) .011(4) -.025(4)
O3 .099(6) .068(5) .061(5) .017(5) .047(5) .015(4)
O4 .067(5) .041(4) .075(5) .007(4) .027(4) .019(4)
C1 .024(5) .044(6) .036(6) -.005(5) .005(4) -.009(5)
C2 .045(7) .045(7) .061(7) -.001(6) .008(6) .002(6)
C3 .071(9) .029(6) .092(9) .000(6) .006(8) -.021(7)
C4 .066(8) .066(9) .070(9) .007(7) .001(7) -.033(7)
C5 .072(9) .072(9) .048(7) .001(7) .011(6) -.011(7)
C6 .061(7) .040(6) .055(7) -.004(6) .013(6) -.010(6)
C7 .039(6) .028(5) .047(5) -.002(6) .005(5) -.001(5)
C8 .035(6) .034(6) .044(6) .011(5) .018(5) .004(5)
C9 .041(6) .040(6) .060(7) -.002(6) .019(6) -.004(6)
C10 .055(8) .044(7) .068(7) .017(6) .034(6) .003(6)
C11 .064(8) .032(6) .053(6) -.000(6) .017(6) -.009(5)
C12 .040(7) .038(6) .034(6) -.003(5) .013(5) -.003(5)
C13 .027(6) .040(6) .054(7) -.001(5) .020(5) .000(5)
C14 .028(5) .045(6) .044(5) -.004(6) .003(4) .007(6)
C15 .044(7) .066(8) .069(7) .006(6) .019(6) .008(6)
C16 .040(7) .09(1) .104(9) .009(8) .028(7) .005(9)
C17 .040(8) .09(1) .13(1) .028(8) -.006(8) -.03(1)
C18 .08(1) .053(8) .084(9) .019(8) -.022(8) .000(7)
C19 .046(7) .058(7) .050(7) -.010(6) .003(5) -.013(6)
C20 .059(8) .029(6) .042(6) .002(6) .022(6) .007(5)
C21 .045(7) .052(7) .063(7) -.002(6) .017(6) .002(6)
C22 .08(1) .036(7) .09(1) -.012(7) .027(8) .003(6)
C23 .11(1) .035(7) .08(1) .014(8) .034(9) .013(7)
C24 .062(9) .047(7) .085(9) .014(7) .007(7) .010(7)
C25 .062(8) .043(7) .069(8) .003(6) .016(7) .013(6)
C26 .051(6) .039(6) .059(6) .003(6) .018(5) .004(6)
C27 .041(6) .042(6) .053(7) .003(5) .022(6) -.007(5)
C28 .056(7) .066(8) .056(7) .006(7) .029(6) -.010(7)
C29 .054(7) .048(7) .070(8) .016(6) .025(6) -.008(6)
C30 .040(6) .040(6) .078(8) .011(5) .014(6) -.001(6)
C31 .026(6) .033(6) .058(6) .000(5) .014(5) -.008(5)
C32 .041(7) .034(6) .061(7) -.004(5) .013(6) .000(6)
C33 .049(7) .034(6) .036(6) .002(5) .011(5) .009(5)
C34 .050(7) .053(7) .055(7) -.014(6) .017(5) .002(6)
C35 .095(9) .056(7) .043(6) .007(7) .028(6) -.008(6)
C36 .072(9) .072(9) .086(9) .004(8) .054(8) .010(8)
C37 .044(7) .062(8) .088(9) -.004(6) .034(7) .012(7)
C38 .056(7) .041(6) .062(7) -.017(6) .024(6) -.006(6)
O1w .18(2) .21(2) .17(1) -.01(1) .10(1) -.03(2)
H1w .03500 .03500 .03500 .00000 .00588 .00000
H2w .03500 .03500 .03500 .00000 .00588 .00000
H2 .03800 .03800 .03800 .00000 .00639 .00000
H3 .03800 .03800 .03800 .00000 .00639 .00000
H4 .03800 .03800 .03800 .00000 .00639 .00000
H5 .03800 .03800 .03800 .00000 .00639 .00000
H6 .03800 .03800 .03800 .00000 .00639 .00000
H9 .03800 .03800 .03800 .00000 .00639 .00000
H10 .03800 .03800 .03800 .00000 .00639 .00000
H11 .03800 .03800 .03800 .00000 .00639 .00000
H15 .03800 .03800 .03800 .00000 .00639 .00000
H16 .03800 .03800 .03800 .00000 .00639 .00000
H17 .03800 .03800 .03800 .00000 .00639 .00000
H18 .03800 .03800 .03800 .00000 .00639 .00000
H19 .03800 .03800 .03800 .00000 .00639 .00000
H21 .03800 .03800 .03800 .00000 .00639 .00000
H22 .03800 .03800 .03800 .00000 .00639 .00000
H23 .03800 .03800 .03800 .00000 .00639 .00000
H24 .03800 .03800 .03800 .00000 .00639 .00000
H25 .03800 .03800 .03800 .00000 .00639 .00000
H28 .03800 .03800 .03800 .00000 .00639 .00000
H29 .03800 .03800 .03800 .00000 .00639 .00000
H30 .03800 .03800 .03800 .00000 .00639 .00000
H34 .03800 .03800 .03800 .00000 .00639 .00000
H35 .03800 .03800 .03800 .00000 .00639 .00000
H36 .03800 .03800 .03800 .00000 .00639 .00000
H37 .03800 .03800 .03800 .00000 .00639 .00000
H38 .03800 .03800 .03800 .00000 .00639 .00000

loop_
_atom_site_label
_atom_site_fract_x
_atom_site_fract_y
_atom_site_fract_z
_atom_site_U_iso_or_equiv
_atom_site_thermal_displace_type
_atom_site_calc_flag
_atom_site_calc_attached_atom
Ni .24346(8) .51094(8) .73541(7) .0323(6) Uani ? ?
N1 .3677(5) .5455(5) .7832(4) .037(4) Uani ? ?
N2 .3022(5) .4080(5) .6900(4) .033(4) Uani ? ?
N3 .1350(5) .4452(6) .6757(4) .039(4) Uani ? ?
N4 .2277(5) .4409(6) .8352(5) .041(5) Uani ? ?
N5 .1847(5) .6129(5) .7806(5) .039(5) Uani ? ?
N6 .2431(5) .6082(6) .6481(4) .042(5) Uani ? ?
O1 .5152(4) .4917(6) .7872(4) .065(4) Uani ? ?
O2 .0916(5) .3107(5) .5936(4) .059(4) Uani ? ?
O3 .1609(5) .4642(5) .9499(4) .073(5) Uani ? ?
O4 .1962(5) .7691(5) .6140(4) .059(4) Uani ? ?
C1 .3868(6) .6145(7) .8482(5) .035(5) Uani ? ?
C2 .3775(7) .7180(8) .8354(6) .051(6) Uani ? ?
C3 .3860(8) .7826(7) .9003(8) .065(7) Uani ? ?
C4 .4068(8) .7480(9) .9787(8) .068(8) Uani ? ?
C5 .4201(8) .6462(9) .9930(6) .064(7) Uani ? ?
C6 .4091(7) .5818(7) .9275(6) .052(6) Uani ? ?
C7 .4335(6) .4857(7) .7620(5) .038(5) Uani ? ?
C8 .3926(6) .4067(7) .7037(5) .036(5) Uani ? ?
C9 .4365(6) .3328(7) .6688(6) .046(6) Uani ? ?
C10 .3863(8) .2642(7) .6181(6) .053(7) Uani ? ?
C11 .2912(7) .2677(7) .6037(6) .049(6) Uani ? ?
C12 .2495(7) .3424(7) .6414(5) .036(6) Uani ? ?
C13 .1495(6) .3629(7) .6345(6) .039(6) Uani ? ?
C14 .0478(6) .4914(8) .6703(5) .039(5) Uani ? ?
C15 -.0040(7) .4755(8) .7307(6) .058(7) Uani ? ?
C16 -.0881(8) .522(1) .7238(8) .077(8) Uani ? ?
C17 -.1186(8) .583(1) .661(1) .09(1) Uani ? ?
C18 -.0680(9) .5987(9) .5996(8) .075(8) Uani ? ?
C19 .0146(7) .5507(8) .6043(6) .052(6) Uani ? ?
C20 .2443(8) .3357(7) .8466(6) .042(6) Uani ? ?
C21 .1763(7) .2651(8) .8261(6) .052(7) Uani ? ?
C22 .1953(9) .1656(9) .8352(8) .069(8) Uani ? ?
C23 .279(1) .1333(8) .8637(8) .075(9) Uani ? ?
C24 .3480(8) .2009(9) .8822(7) .065(8) Uani ? ?
C25 .3319(8) .3026(8) .8750(6) .057(7) Uani ? ?
C26 .1837(6) .4937(8) .8860(6) .049(6) Uani ? ?
C27 .1637(6) .5984(7) .8543(6) .044(6) Uani ? ?
C28 .1242(7) .6764(9) .8915(6) .057(7) Uani ? ?
C29 .1091(7) .7680(8) .8506(7) .056(7) Uani ? ?
C30 .1297(7) .7788(7) .7725(7) .052(6) Uani ? ?
C31 .1689(6) .6989(7) .7396(6) .038(5) Uani ? ?
C32 .2034(7) .6980(8) .6601(6) .045(6) Uani ? ?
C33 .2985(7) .5958(7) .5856(6) .039(6) Uani ? ?
C34 .2681(7) .5352(7) .5188(6) .052(6) Uani ? ?
C35 .3243(8) .5194(8) .4607(6) .063(7) Uani ? ?
C36 .4055(9) .566(1) .4689(8) .072(8) Uani ? ?
C37 .4352(7) .6254(9) .5333(8) .062(7) Uani ? ?
C38 .3829(7) .6396(7) .5938(6) .051(6) Uani ? ?
O1w .019(1) .514(1) 1.0487(9) .18(1) Uani ? ?
H1w .05883 .48267 1.01471 .03500 Uani ? ?
H2w .06171 .57289 1.01471 .03500 Uani ? ?
H2 .36407 .74410 .77910 .03800 Uani ? ?
H3 .37854 .85510 .89086 .03800 Uani ? ?
H4 .41298 .79529 1.02482 .03800 Uani ? ?
H5 .43624 .62029 1.04973 .03800 Uani ? ?
H6 .41805 .50918 .93595 .03800 Uani ? ?
H9 .50322 .33006 .67827 .03800 Uani ? ?
H10 .41761 .21201 .59243 .03800 Uani ? ?
H11 .25385 .21778 .56764 .03800 Uani ? ?
H15 .01962 .43335 .77904 .03800 Uani ? ?
H16 -.12799 .50875 .76408 .03800 Uani ? ?
H17 -.17788 .61753 .65780 .03800 Uani ? ?
H18 -.09032 .64485 .55394 .03800 Uani ? ?
H19 .05177 .55872 .56099 .03800 Uani ? ?
H21 .11352 .28882 .80689 .03800 Uani ? ?
H22 .14545 .11593 .81652 .03800 Uani ? ?
H23 .29339 .06233 .87408 .03800 Uani ? ?
H24 .41184 .17686 .90157 .03800 Uani ? ?
H25 .38182 .35281 .89069 .03800 Uani ? ?
H28 .10561 .66705 .94501 .03800 Uani ? ?
H29 .08615 .82575 .87833 .03800 Uani ? ?
H30 .11526 .84206 .74074 .03800 Uani ? ?
H34 .20802 .50345 .51370 .03800 Uani ? ?
H35 .30293 .47488 .41330 .03800 Uani ? ?
H36 .44240 .55898 .42597 .03800 Uani ? ?
H37 .49557 .65784 .53869 .03800 Uani ? ?
H38 .40446 .68225 .64195 .03800 Uani ? ?

loop_
_atom_type_symbol
_atom_type_description
_atom_type_oxidation_number
_atom_type_number_in_cell
_atom_type_scat_dispersion_real
_atom_type_scat_dispersion_imag
_atom_type_scat_source
c ? 0 152 .002 .002 Int._Tables_Vol_IV_Tables_2.2B_and_2.3.1
h ? 0 110 0 0 Int._Tables_Vol_IV_Tables_2.2B_and_2.3.1
n ? 0 24 .004 .003 Int._Tables_Vol_IV_Tables_2.2B_and_2.3.1
o ? 0 19 .008 .006 Int._Tables_Vol_IV_Tables_2.2B_and_2.3.1
Ni ? 0 4 .285 1.113 Int._Tables_Vol_IV_Tables_2.2B_and_2.3.1

loop_
_geom_angle_atom_site_label_1
_geom_angle_atom_site_label_2
_geom_angle_atom_site_label_3
_geom_angle
_geom_angle_site_symmetry_1
_geom_angle_site_symmetry_2
_geom_angle_site_symmetry_3
_geom_angle_publ_flag
N1 Ni N2 81.9(3) . . . ?
N1 Ni N3 164.3(3) . . . ?
N1 Ni N4 90.4(3) . . . ?
N1 Ni N5 98.2(3) . . . ?
N1 Ni N6 91.7(3) . . . ?
N2 Ni N3 82.4(3) . . . ?
N2 Ni N4 97.2(3) . . . ?
N2 Ni N5 179.8(4) . . . ?
N2 Ni N6 97.5(3) . . . ?
N3 Ni N4 90.6(3) . . . ?
N3 Ni N5 97.4(3) . . . ?
N3 Ni N6 91.2(3) . . . ?
N4 Ni N5 82.7(3) . . . ?
N4 Ni N6 165.3(3) . . . ?
N5 Ni N6 82.6(3) . . . ?
Ni N1 C1 121.5(6) . . . ?
Ni N1 C7 115.8(6) . . . ?
C1 N1 C7 121.4(7) . . . ?
Ni N2 C8 118.3(6) . . . ?
Ni N2 C12 117.1(6) . . . ?
C8 N2 C12 124.5(8) . . . ?
Ni N3 C13 116.0(6) . . . ?
Ni N3 C14 120.3(6) . . . ?
C13 N3 C14 123.3(7) . . . ?
Ni N4 C20 122.6(6) . . . ?
Ni N4 C26 115.0(6) . . . ?
C20 N4 C26 121.3(8) . . . ?
Ni N5 C27 118.0(6) . . . ?
Ni N5 C31 118.7(7) . . . ?
C27 N5 C31 123.2(8) . . . ?
Ni N6 C32 115.0(7) . . . ?
Ni N6 C33 122.2(6) . . . ?
C32 N6 C33 121.3(8) . . . ?
N1 C1 C2 121.6(8) . . . ?
N1 C1 C6 120.8(8) . . . ?
C2 C1 C6 117.4(9) . . . ?
C1 C2 C3 120.4(9) . . . ?
C1 C2 H2 119(1) . . . ?
C3 C2 H2 120(1) . . . ?
C2 C3 C4 121(1) . . . ?
C2 C3 H3 120(1) . . . ?
C4 C3 H3 119(1) . . . ?
C3 C4 C5 120(1) . . . ?
C3 C4 H4 120(1) . . . ?
C5 C4 H4 120(1) . . . ?
C4 C5 C6 119(1) . . . ?
C4 C5 H5 120(1) . . . ?
C6 C5 H5 121(1) . . . ?
C1 C6 C5 122.6(9) . . . ?
C1 C6 H6 117(1) . . . ?
C5 C6 H6 120(1) . . . ?
N1 C7 O1 126.6(9) . . . ?
N1 C7 C8 110.5(8) . . . ?
O1 C7 C8 122.9(9) . . . ?
N2 C8 C7 113.2(8) . . . ?
N2 C8 C9 118.7(8) . . . ?
C7 C8 C9 127.9(9) . . . ?
C8 C9 C10 119.4(9) . . . ?
C8 C9 H9 120.2(9) . . . ?
C10 C9 H9 120(1) . . . ?
C9 C10 C11 121(1) . . . ?
C9 C10 H10 119(1) . . . ?
C11 C10 H10 120(1) . . . ?
C10 C11 C12 117.8(9) . . . ?
C10 C11 H11 122(1) . . . ?
C12 C11 H11 120(1) . . . ?
N2 C12 C11 118.6(9) . . . ?
N2 C12 C13 113.5(8) . . . ?
C11 C12 C13 127.8(9) . . . ?
N3 C13 O2 126.5(9) . . . ?
N3 C13 C12 110.8(8) . . . ?
O2 C13 C12 122.6(9) . . . ?
N3 C14 C15 120.2(8) . . . ?
N3 C14 C19 120.0(9) . . . ?
C15 C14 C19 119.9(9) . . . ?
C14 C15 C16 119(1) . . . ?
C14 C15 H15 120.5(9) . . . ?
C16 C15 H15 121(1) . . . ?
C15 C16 C17 121(1) . . . ?
C15 C16 H16 120(1) . . . ?
C17 C16 H16 118(1) . . . ?
C16 C17 C18 121(1) . . . ?
C16 C17 H17 120(2) . . . ?
C18 C17 H17 119(1) . . . ?
C17 C18 C19 119(1) . . . ?
C17 C18 H18 120(1) . . . ?
C19 C18 H18 121(1) . . . ?
C14 C19 C18 121(1) . . . ?
C14 C19 H19 118(1) . . . ?
C18 C19 H19 121(1) . . . ?
N4 C20 C21 122.0(9) . . . ?
N4 C20 C25 119.3(9) . . . ?
C21 C20 C25 118.6(9) . . . ?
C20 C21 C22 120(1) . . . ?
C20 C21 H21 118(1) . . . ?
C22 C21 H21 121(1) . . . ?
C21 C22 C23 121(1) . . . ?
C21 C22 H22 119(1) . . . ?
C23 C22 H22 120(1) . . . ?
C22 C23 C24 120(1) . . . ?
C22 C23 H23 123(1) . . . ?
C24 C23 H23 118(1) . . . ?
C23 C24 C25 121(1) . . . ?
C23 C24 H24 120(1) . . . ?
C25 C24 H24 119(1) . . . ?
C20 C25 C24 119(1) . . . ?
C20 C25 H25 120(1) . . . ?
C24 C25 H25 122(1) . . . ?
N4 C26 O3 127.3(9) . . . ?
N4 C26 C27 110.6(8) . . . ?
O3 C26 C27 122.1(9) . . . ?
N5 C27 C26 113.3(8) . . . ?
N5 C27 C28 119.0(9) . . . ?
C26 C27 C28 127.7(9) . . . ?
C27 C28 C29 119(1) . . . ?
C27 C28 H28 121(1) . . . ?
C29 C28 H28 120(1) . . . ?
C28 C29 C30 120(1) . . . ?
C28 C29 H29 120(1) . . . ?
C30 C29 H29 120(1) . . . ?
C29 C30 C31 117.8(9) . . . ?
C29 C30 H30 121(1) . . . ?
C31 C30 H30 121(1) . . . ?
N5 C31 C30 120.9(9) . . . ?
N5 C31 C32 112.8(8) . . . ?
C30 C31 C32 126.2(9) . . . ?
N6 C32 O4 126(1) . . . ?
N6 C32 C31 111.0(8) . . . ?
O4 C32 C31 123.0(9) . . . ?
N6 C33 C34 119.7(9) . . . ?
N6 C33 C38 120.3(8) . . . ?
C34 C33 C38 120(1) . . . ?
C33 C34 C35 119.3(9) . . . ?
C33 C34 H34 119(1) . . . ?
C35 C34 H34 121(1) . . . ?
C34 C35 C36 119(1) . . . ?
C34 C35 H35 119(1) . . . ?
C36 C35 H35 121(1) . . . ?
C35 C36 C37 122(1) . . . ?
C35 C36 H36 119(1) . . . ?
C37 C36 H36 119(1) . . . ?
C36 C37 C38 121(1) . . . ?
C36 C37 H37 120(1) . . . ?
C38 C37 H37 119(1) . . . ?
C33 C38 C37 119.1(9) . . . ?
C33 C38 H38 120(1) . . . ?
C37 C38 H38 121(1) . . . ?
H1w O1w H2w 66(1) . . . ?
H1w O1w O1w 59(1) . . 3_567 ?
H2w O1w O1w 79(1) . . 3_567 ?

loop_
_geom_bond_atom_site_label_1
_geom_bond_atom_site_label_2
_geom_bond_distance
_geom_bond_site_symmetry_1
_geom_bond_site_symmetry_2
_geom_bond_publ_flag
Ni N1 1.940(7) . . ?
Ni N2 1.852(8) . . ?
Ni N3 1.953(7) . . ?
Ni N4 1.949(8) . . ?
Ni N5 1.840(8) . . ?
Ni N6 1.942(8) . . ?
N1 C1 1.41(1) . . ?
N1 C7 1.35(1) . . ?
N2 C8 1.33(1) . . ?
N2 C12 1.35(1) . . ?
N3 C13 1.33(1) . . ?
N3 C14 1.42(1) . . ?
N4 C20 1.43(1) . . ?
N4 C26 1.35(1) . . ?
N5 C27 1.33(1) . . ?
N5 C31 1.33(1) . . ?
N6 C32 1.36(1) . . ?
N6 C33 1.44(1) . . ?
O1 C7 1.22(1) . . ?
O2 C13 1.22(1) . . ?
O3 C26 1.23(1) . . ?
O4 C32 1.21(1) . . ?
C1 C2 1.40(1) . . ?
C1 C6 1.37(1) . . ?
C2 C3 1.37(2) . . ?
C2 H2 .99(1) . . ?
C3 C4 1.37(2) . . ?
C3 H3 .98(1) . . ?
C4 C5 1.38(2) . . ?
C4 H4 .98(1) . . ?
C5 C6 1.37(2) . . ?
C5 H5 .99(1) . . ?
C6 H6 .98(1) . . ?
C7 C8 1.49(1) . . ?
C8 C9 1.36(1) . . ?
C9 C10 1.37(1) . . ?
C9 H9 .980(9) . . ?
C10 C11 1.40(2) . . ?
C10 H10 .97(1) . . ?
C11 C12 1.38(1) . . ?
C11 H11 .998(9) . . ?
C12 C13 1.50(1) . . ?
C14 C15 1.38(1) . . ?
C14 C19 1.37(1) . . ?
C15 C16 1.38(2) . . ?
C15 H15 .99(1) . . ?
C16 C17 1.34(2) . . ?
C16 H16 .98(1) . . ?
C17 C18 1.38(2) . . ?
C17 H17 .99(1) . . ?
C18 C19 1.37(2) . . ?
C18 H18 .99(1) . . ?
C19 H19 .98(1) . . ?
C20 C21 1.38(1) . . ?
C20 C25 1.38(2) . . ?
C21 C22 1.36(2) . . ?
C21 H21 .99(1) . . ?
C22 C23 1.33(2) . . ?
C22 H22 1.00(1) . . ?
C23 C24 1.36(2) . . ?
C23 H23 .98(1) . . ?
C24 C25 1.38(2) . . ?
C24 H24 1.00(1) . . ?
C25 H25 1.00(1) . . ?
C26 C27 1.50(1) . . ?
C27 C28 1.39(2) . . ?
C28 C29 1.39(2) . . ?
C28 H28 .98(1) . . ?
C29 C30 1.39(2) . . ?
C29 H29 .99(1) . . ?
C30 C31 1.37(1) . . ?
C30 H30 1.00(1) . . ?
C31 C32 1.50(1) . . ?
C33 C34 1.38(1) . . ?
C33 C38 1.37(1) . . ?
C34 C35 1.40(2) . . ?
C34 H34 .98(1) . . ?
C35 C36 1.35(2) . . ?
C35 H35 .99(1) . . ?
C36 C37 1.34(2) . . ?
C36 H36 .97(1) . . ?
C37 C38 1.38(2) . . ?
C37 H37 .99(1) . . ?
C38 H38 .99(1) . . ?
O1w H1w .98(2) . . ?
O1w H2w 1.21(2) . . ?
O1w O1w 1.67(2) . 3_567 ?

loop_
_geom_torsion_atom_site_label_1
_geom_torsion_atom_site_label_2
_geom_torsion_atom_site_label_3
_geom_torsion_atom_site_label_4
_geom_torsion
_geom_torsion_site_symmetry_1
_geom_torsion_site_symmetry_2
_geom_torsion_site_symmetry_3
_geom_torsion_site_symmetry_4
_geom_torsion_publ_flag
N2 Ni N1 C1 -166.2(7) . . . . ?
N2 Ni N1 C7 1.3(6) . . . . ?
N3 Ni N1 C1 -163(1) . . . . ?
N3 Ni N1 C7 5(2) . . . . ?
N4 Ni N1 C1 -68.9(7) . . . . ?
N4 Ni N1 C7 98.5(7) . . . . ?
N5 Ni N1 C1 13.7(7) . . . . ?
N5 Ni N1 C7 -178.8(7) . . . . ?
N6 Ni N1 C1 96.5(7) . . . . ?
N6 Ni N1 C7 -96.0(7) . . . . ?
N1 Ni N2 C8 -4.0(7) . . . . ?
N1 Ni N2 C12 179.5(7) . . . . ?
N3 Ni N2 C8 177.0(7) . . . . ?
N3 Ni N2 C12 .4(7) . . . . ?
N4 Ni N2 C8 -93.4(7) . . . . ?
N4 Ni N2 C12 90.1(7) . . . . ?
N5 Ni N2 C8 -147(90) . . . . ?
N5 Ni N2 C12 36(91) . . . . ?
N6 Ni N2 C8 86.7(7) . . . . ?
N6 Ni N2 C12 -89.8(7) . . . . ?
N1 Ni N3 C13 -2(2) . . . . ?
N1 Ni N3 C14 -175(1) . . . . ?
N2 Ni N3 C13 1.3(7) . . . . ?
N2 Ni N3 C14 -171.8(7) . . . . ?
N4 Ni N3 C13 -95.9(7) . . . . ?
N4 Ni N3 C14 91.0(7) . . . . ?
N5 Ni N3 C13 -178.6(7) . . . . ?
N5 Ni N3 C14 8.4(7) . . . . ?
N6 Ni N3 C13 98.7(7) . . . . ?
N6 Ni N3 C14 -74.4(7) . . . . ?
N1 Ni N4 C20 -92.8(7) . . . . ?
N1 Ni N4 C26 99.3(6) . . . . ?
N2 Ni N4 C20 -10.9(7) . . . . ?
N2 Ni N4 C26 -178.8(6) . . . . ?
N3 Ni N4 C20 71.5(7) . . . . ?
N3 Ni N4 C26 -96.3(6) . . . . ?
N5 Ni N4 C20 168.9(7) . . . . ?
N5 Ni N4 C26 1.1(6) . . . . ?
N6 Ni N4 C20 169(1) . . . . ?
N6 Ni N4 C26 0(2) . . . . ?
N1 Ni N5 C27 -86.4(7) . . . . ?
N1 Ni N5 C31 90.7(6) . . . . ?
N2 Ni N5 C27 57(91) . . . . ?
N2 Ni N5 C31 -126(90) . . . . ?
N3 Ni N5 C27 92.6(7) . . . . ?
N3 Ni N5 C31 -90.2(6) . . . . ?
N4 Ni N5 C27 2.9(6) . . . . ?
N4 Ni N5 C31 -179.9(7) . . . . ?
N6 Ni N5 C27 -177.1(7) . . . . ?
N6 Ni N5 C31 .0(6) . . . . ?
N1 Ni N6 C32 -98.0(7) . . . . ?
N1 Ni N6 C33 68.2(7) . . . . ?
N2 Ni N6 C32 179.9(6) . . . . ?
N2 Ni N6 C33 -13.9(7) . . . . ?
N3 Ni N6 C32 97.4(7) . . . . ?
N3 Ni N6 C33 -96.4(7) . . . . ?
N4 Ni N6 C32 0(2) . . . . ?
N4 Ni N6 C33 167(1) . . . . ?
N5 Ni N6 C32 .1(6) . . . . ?
N5 Ni N6 C33 166.2(7) . . . . ?
Ni N1 C1 C2 -77(1) . . . . ?
Ni N1 C1 C6 98.6(9) . . . . ?
C7 N1 C1 C2 116(1) . . . . ?
C7 N1 C1 C6 -68(1) . . . . ?
Ni N1 C7 O1 -177.1(8) . . . . ?
Ni N1 C7 C8 1(1) . . . . ?
C1 N1 C7 O1 -10(1) . . . . ?
C1 N1 C7 C8 168.7(8) . . . . ?
Ni N2 C8 C7 6(1) . . . . ?
Ni N2 C8 C9 -178.4(7) . . . . ?
C12 N2 C8 C7 -178.1(8) . . . . ?
C12 N2 C8 C9 -2(1) . . . . ?
Ni N2 C12 C11 177.1(7) . . . . ?
Ni N2 C12 C13 -2(1) . . . . ?
C8 N2 C12 C11 0(1) . . . . ?
C8 N2 C12 C13 -178.1(8) . . . . ?
Ni N3 C13 O2 179.9(8) . . . . ?
Ni N3 C13 C12 -2(1) . . . . ?
C14 N3 C13 O2 -7(2) . . . . ?
C14 N3 C13 C12 170.4(8) . . . . ?
Ni N3 C14 C15 -87(1) . . . . ?
Ni N3 C14 C19 93.9(9) . . . . ?
C13 N3 C14 C15 100(1) . . . . ?
C13 N3 C14 C19 -79(1) . . . . ?
Ni N4 C20 C21 -91(1) . . . . ?
Ni N4 C20 C25 85(1) . . . . ?
C26 N4 C20 C21 76(1) . . . . ?
C26 N4 C20 C25 -108(1) . . . . ?
Ni N4 C26 O3 175.5(8) . . . . ?
Ni N4 C26 C27 -4.2(9) . . . . ?
C20 N4 C26 O3 8(1) . . . . ?
C20 N4 C26 C27 -172.2(8) . . . . ?
Ni N5 C27 C26 -6(1) . . . . ?
Ni N5 C27 C28 176.3(7) . . . . ?
C31 N5 C27 C26 177.0(8) . . . . ?
C31 N5 C27 C28 0(1) . . . . ?
Ni N5 C31 C30 -176.7(7) . . . . ?
Ni N5 C31 C32 -.1(9) . . . . ?
C27 N5 C31 C30 0(1) . . . . ?
C27 N5 C31 C32 176.9(8) . . . . ?
Ni N6 C32 O4 179.6(8) . . . . ?
Ni N6 C32 C31 -.1(9) . . . . ?
C33 N6 C32 O4 13(1) . . . . ?
C33 N6 C32 C31 -166.4(7) . . . . ?
Ni N6 C33 C34 83(1) . . . . ?
Ni N6 C33 C38 -94.1(9) . . . . ?
C32 N6 C33 C34 -112(1) . . . . ?
C32 N6 C33 C38 71(1) . . . . ?
N1 C1 C2 C3 172.3(9) . . . . ?
N1 C1 C2 H2 -7(1) . . . . ?
C6 C1 C2 C3 -3(1) . . . . ?
C6 C1 C2 H2 177.5(9) . . . . ?
N1 C1 C6 C5 -174.0(9) . . . . ?
N1 C1 C6 H6 7(1) . . . . ?
C2 C1 C6 C5 2(2) . . . . ?
C2 C1 C6 H6 -177.4(9) . . . . ?
C1 C2 C3 C4 2(2) . . . . ?
C1 C2 C3 H3 -179(1) . . . . ?
H2 C2 C3 C4 -178(1) . . . . ?
H2 C2 C3 H3 0(2) . . . . ?
C2 C3 C4 C5 0(2) . . . . ?
C2 C3 C4 H4 180(1) . . . . ?
H3 C3 C4 C5 -178(1) . . . . ?
H3 C3 C4 H4 1(2) . . . . ?
C3 C4 C5 C6 -2(2) . . . . ?
C3 C4 C5 H5 179(1) . . . . ?
H4 C4 C5 C6 179(1) . . . . ?
H4 C4 C5 H5 0(2) . . . . ?
C4 C5 C6 C1 1(2) . . . . ?
C4 C5 C6 H6 180(1) . . . . ?
H5 C5 C6 C1 180(1) . . . . ?
H5 C5 C6 H6 -1(2) . . . . ?
N1 C7 C8 N2 -4(1) . . . . ?
N1 C7 C8 C9 -179.8(9) . . . . ?
O1 C7 C8 N2 174.2(9) . . . . ?
O1 C7 C8 C9 -1(2) . . . . ?
N2 C8 C9 C10 3(1) . . . . ?
N2 C8 C9 H9 -179.7(9) . . . . ?
C7 C8 C9 C10 177.8(9) . . . . ?
C7 C8 C9 H9 -4(2) . . . . ?
C8 C9 C10 C11 -2(2) . . . . ?
C8 C9 C10 H10 179(1) . . . . ?
H9 C9 C10 C11 -180(1) . . . . ?
H9 C9 C10 H10 1(2) . . . . ?
C9 C10 C11 C12 0(2) . . . . ?
C9 C10 C11 H11 -179(1) . . . . ?
H10 C10 C11 C12 180(1) . . . . ?
H10 C10 C11 H11 0(2) . . . . ?
C10 C11 C12 N2 0(1) . . . . ?
C10 C11 C12 C13 179(1) . . . . ?
H11 C11 C12 N2 179.7(9) . . . . ?
H11 C11 C12 C13 -2(2) . . . . ?
N2 C12 C13 N3 3(1) . . . . ?
N2 C12 C13 O2 -179.5(9) . . . . ?
C11 C12 C13 N3 -176.1(9) . . . . ?
C11 C12 C13 O2 2(2) . . . . ?
N3 C14 C15 C16 180(1) . . . . ?
N3 C14 C15 H15 2(2) . . . . ?
C19 C14 C15 C16 -1(2) . . . . ?
C19 C14 C15 H15 -179(1) . . . . ?
N3 C14 C19 C18 -177.7(9) . . . . ?
N3 C14 C19 H19 1(1) . . . . ?
C15 C14 C19 C18 3(2) . . . . ?
C15 C14 C19 H19 -177.6(9) . . . . ?
C14 C15 C16 C17 -2(2) . . . . ?
C14 C15 C16 H16 176(1) . . . . ?
H15 C15 C16 C17 176(1) . . . . ?
H15 C15 C16 H16 -6(2) . . . . ?
C15 C16 C17 C18 2(2) . . . . ?
C15 C16 C17 H17 -178(1) . . . . ?
H16 C16 C17 C18 -176(1) . . . . ?
H16 C16 C17 H17 4(2) . . . . ?
C16 C17 C18 C19 0(2) . . . . ?
C16 C17 C18 H18 -179(1) . . . . ?
H17 C17 C18 C19 180(1) . . . . ?
H17 C17 C18 H18 1(2) . . . . ?
C17 C18 C19 C14 -2(2) . . . . ?
C17 C18 C19 H19 178(1) . . . . ?
H18 C18 C19 C14 176(1) . . . . ?
H18 C18 C19 H19 -3(2) . . . . ?
N4 C20 C21 C22 178(1) . . . . ?
N4 C20 C21 H21 -5(2) . . . . ?
C25 C20 C21 C22 1(2) . . . . ?
C25 C20 C21 H21 179(1) . . . . ?
N4 C20 C25 C24 -177(1) . . . . ?
N4 C20 C25 H25 4(2) . . . . ?
C21 C20 C25 C24 0(2) . . . . ?
C21 C20 C25 H25 -179(1) . . . . ?
C20 C21 C22 C23 0(2) . . . . ?
C20 C21 C22 H22 -176(1) . . . . ?
H21 C21 C22 C23 -178(1) . . . . ?
H21 C21 C22 H22 6(2) . . . . ?
C21 C22 C23 C24 -2(2) . . . . ?
C21 C22 C23 H23 176(1) . . . . ?
H22 C22 C23 C24 174(1) . . . . ?
H22 C22 C23 H23 -8(2) . . . . ?
C22 C23 C24 C25 3(2) . . . . ?
C22 C23 C24 H24 -178(1) . . . . ?
H23 C23 C24 C25 -175(1) . . . . ?
H23 C23 C24 H24 5(2) . . . . ?
C23 C24 C25 C20 -2(2) . . . . ?
C23 C24 C25 H25 177(1) . . . . ?
H24 C24 C25 C20 179(1) . . . . ?
H24 C24 C25 H25 -2(2) . . . . ?
N4 C26 C27 N5 6(1) . . . . ?
N4 C26 C27 C28 -176.0(9) . . . . ?
O3 C26 C27 N5 -173.3(8) . . . . ?
O3 C26 C27 C28 4(1) . . . . ?
N5 C27 C28 C29 0(1) . . . . ?
N5 C27 C28 H28 177.4(9) . . . . ?
C26 C27 C28 C29 -178.2(9) . . . . ?
C26 C27 C28 H28 0(2) . . . . ?
C27 C28 C29 C30 3(1) . . . . ?
C27 C28 C29 H29 -174.7(9) . . . . ?
H28 C28 C29 C30 -175.5(9) . . . . ?
H28 C28 C29 H29 7(2) . . . . ?
C28 C29 C30 C31 -3(1) . . . . ?
C28 C29 C30 H30 175.6(9) . . . . ?
H29 C29 C30 C31 174.3(9) . . . . ?
H29 C29 C30 H30 -7(2) . . . . ?
C29 C30 C31 N5 2(1) . . . . ?
C29 C30 C31 C32 -174.4(9) . . . . ?
H30 C30 C31 N5 -177.2(8) . . . . ?
H30 C30 C31 C32 7(1) . . . . ?
N5 C31 C32 N6 0(1) . . . . ?
N5 C31 C32 O4 -179.6(8) . . . . ?
C30 C31 C32 N6 176.5(8) . . . . ?
C30 C31 C32 O4 -3(1) . . . . ?
N6 C33 C34 C35 -176.6(9) . . . . ?
N6 C33 C34 H34 3(1) . . . . ?
C38 C33 C34 C35 0(1) . . . . ?
C38 C33 C34 H34 179.3(9) . . . . ?
N6 C33 C38 C37 179.1(9) . . . . ?
N6 C33 C38 H38 -3(1) . . . . ?
C34 C33 C38 C37 2(1) . . . . ?
C34 C33 C38 H38 -179.3(9) . . . . ?
C33 C34 C35 C36 -2(2) . . . . ?
C33 C34 C35 H35 179.0(9) . . . . ?
H34 C34 C35 C36 178(1) . . . . ?
H34 C34 C35 H35 0(2) . . . . ?
C34 C35 C36 C37 2(2) . . . . ?
C34 C35 C36 H36 -175(1) . . . . ?
H35 C35 C36 C37 -179(1) . . . . ?
H35 C35 C36 H36 3(2) . . . . ?
C35 C36 C37 C38 0(2) . . . . ?
C35 C36 C37 H37 179(1) . . . . ?
H36 C36 C37 C38 178(1) . . . . ?
H36 C36 C37 H37 -4(2) . . . . ?
C36 C37 C38 C33 -3(2) . . . . ?
C36 C37 C38 H38 179(1) . . . . ?
H37 C37 C38 C33 179(1) . . . . ?
H37 C37 C38 H38 0(2) . . . . ?

loop_
_reflns_scale_group_code
_reflns_scale_meas_F
? 5.1997
